data_7157852
loop_
_publ_author_name
'Xu, Yan-Li'
'Qin, Zhou-Zhou'
'Wang, Yu-Xia'
'Zhao, Peng-Fei'
'Li, Hong-Feng'
'Du, Zhi-Hong'
'Da, Chao-Shan'

_publ_section_title
;
 Highly enantioselective one-pot sequential synthesis of valerolactones
 and pyrazolones bearing all-carbon quaternary stereocentres.
;
_journal_issue 7
_journal_name_full 'Organic &amp; biomolecular chemistry'
_journal_page_first 1610
_journal_page_last 1615
_journal_paper_doi 10.1039/d0ob02489a
_journal_volume 19
_journal_year 2021
_chemical_absolute_configuration ad
_chemical_formula_moiety 'C25 H23 Cl N2 O3'
_chemical_formula_sum 'C25 H23 Cl N2 O3'
_chemical_formula_weight 434.90
_space_group_crystal_system orthorhombic
_space_group_IT_number 19
_space_group_name_Hall 'P 2ac 2ab'
_space_group_name_H-M_alt 'P 21 21 21'
_atom_sites_solution_hydrogens geom
_atom_sites_solution_primary direct
_atom_sites_solution_secondary difmap
_audit_creation_date 2020-05-22
_audit_creation_method
;
Olex2 1.2
(compiled 2018.05.29 svn.r3508 for OlexSys, GUI svn.r5506)
;
_audit_update_record
;
2020-06-22 deposited with the CCDC.	2021-01-22 downloaded from the CCDC.
;
_cell_angle_alpha 90.00
_cell_angle_beta 90.00
_cell_angle_gamma 90.00
_cell_formula_units_Z 4
_cell_length_a 7.04410(19)
_cell_length_b 16.2447(4)
_cell_length_c 18.7200(5)
_cell_measurement_reflns_used 1999
_cell_measurement_temperature 293.44(10)
_cell_measurement_theta_max 68.7660
_cell_measurement_theta_min 5.4380
_cell_volume 2142.12(10)
_computing_cell_refinement 'CrysAlisPro 1.171.38.43f (Rigaku OD, 2015)'
_computing_data_collection 'CrysAlisPro 1.171.38.43f (Rigaku OD, 2015)'
_computing_data_reduction 'CrysAlisPro 1.171.38.43f (Rigaku OD, 2015)'
_computing_molecular_graphics 'Olex2 (Dolomanov et al., 2009)'
_computing_publication_material 'Olex2 (Dolomanov et al., 2009)'
_computing_structure_refinement 'ShelXL (Sheldrick, 2015)'
_computing_structure_solution 'ShelXS (Sheldrick, 2008)'
_diffrn_ambient_environment air
_diffrn_ambient_temperature 293.44(10)
_diffrn_detector 'CCD plate'
_diffrn_detector_area_resol_mean 8.0367
_diffrn_detector_type Eos
_diffrn_measured_fraction_theta_full 0.999
_diffrn_measured_fraction_theta_max 0.999
_diffrn_measurement_details
;
List of Runs (angles in degrees, time in seconds):

  # Type    Start    End  Width  t~exp~   \w     \q     \k     \f   Frames
#--------------------------------------------------------------------------
  1  \w     97.00 126.00   1.00    1.00    --   54.00  38.00 -90.00   29
  2  \w    110.00 136.00   1.00    1.00    --  108.00  93.00 -28.00   26
  3  \w    139.00 165.00   1.00    1.00    --  108.00 107.00  60.00   26
  4  \w    104.00 162.00   1.00    1.00    --  108.00  38.00 150.00   58
  5  \w     48.00 122.00   1.00    1.00    --   54.00  57.00 150.00   74
  6  \w     48.00 115.00   1.00    1.00    --  108.00-111.00 -90.00   67
  7  \w     57.00 111.00   1.00    1.00    --   54.00-125.00-150.00   54
  8  \w     12.00  51.00   1.00    1.00    --    0.00  57.00-180.00   39
  9  \w    -20.00  17.00   1.00    1.00    --    0.00 -57.00  30.00   37
 10  \w    -57.00 -29.00   1.00    1.00    --    0.00 -57.00  30.00   28
 11  \w     88.00 175.00   1.00    1.00    --  108.00  63.00-150.00   87
 12  \w     40.00 110.00   1.00    1.00    --  108.00-111.00 120.00   70
;
_diffrn_measurement_device 'four-circle diffractometer'
_diffrn_measurement_device_type 'SuperNova, Dual, Cu at zero, Eos'
_diffrn_measurement_method '\w scans'
_diffrn_orient_matrix_type 'CrysAlisPro convention (1999,Acta A55,543-557)'
_diffrn_orient_matrix_UB_11 0.2080368000
_diffrn_orient_matrix_UB_12 0.0278815000
_diffrn_orient_matrix_UB_13 0.0076669000
_diffrn_orient_matrix_UB_21 0.0421897000
_diffrn_orient_matrix_UB_22 -0.0314179000
_diffrn_orient_matrix_UB_23 -0.0760989000
_diffrn_orient_matrix_UB_31 -0.0528809000
_diffrn_orient_matrix_UB_32 0.0848722000
_diffrn_orient_matrix_UB_33 -0.0306369000
_diffrn_radiation_monochromator mirror
_diffrn_radiation_probe x-ray
_diffrn_radiation_type CuK\a
_diffrn_radiation_wavelength 1.54184
_diffrn_reflns_av_R_equivalents 0.0228
_diffrn_reflns_av_unetI/netI 0.0436
_diffrn_reflns_limit_h_max 8
_diffrn_reflns_limit_h_min -8
_diffrn_reflns_limit_k_max 19
_diffrn_reflns_limit_k_min -10
_diffrn_reflns_limit_l_max 19
_diffrn_reflns_limit_l_min -22
_diffrn_reflns_number 5081
_diffrn_reflns_theta_full 66.56
_diffrn_reflns_theta_max 66.56
_diffrn_reflns_theta_min 3.60
_diffrn_source 'micro-focus sealed X-ray tube'
_diffrn_source_type 'SuperNova (Cu) X-ray Source'
_exptl_absorpt_coefficient_mu 1.823
_exptl_absorpt_correction_T_max 1.00000
_exptl_absorpt_correction_T_min 0.68308
_exptl_absorpt_correction_type multi-scan
_exptl_absorpt_process_details
;
CrysAlisPro 1.171.38.43f (Rigaku Oxford Diffraction, 2015)
Empirical absorption correction using spherical harmonics,
 implemented in SCALE3 ABSPACK scaling algorithm.
;
_exptl_crystal_colour 'clear light colourless'
_exptl_crystal_colour_lustre clear
_exptl_crystal_colour_modifier light
_exptl_crystal_colour_primary colourless
_exptl_crystal_density_diffrn 1.349
_exptl_crystal_density_method 'not measured'
_exptl_crystal_description block
_exptl_crystal_F_000 912
_exptl_crystal_size_max 0.12
_exptl_crystal_size_mid 0.07
_exptl_crystal_size_min 0.06
_refine_diff_density_max 0.180
_refine_diff_density_min -0.172
_refine_diff_density_rms 0.035
_refine_ls_abs_structure_details 'Flack H D (1983), Acta Cryst. A39, 876-881'
_refine_ls_abs_structure_Flack -0.02(2)
_refine_ls_extinction_method none
_refine_ls_goodness_of_fit_ref 1.038
_refine_ls_hydrogen_treatment constr
_refine_ls_matrix_type full
_refine_ls_number_parameters 281
_refine_ls_number_reflns 3222
_refine_ls_number_restraints 0
_refine_ls_restrained_S_all 1.038
_refine_ls_R_factor_all 0.0496
_refine_ls_R_factor_gt 0.0416
_refine_ls_shift/su_max 0.000
_refine_ls_shift/su_mean 0.000
_refine_ls_structure_factor_coef Fsqd
_refine_ls_weighting_details 'calc w=1/[\s^2^(Fo^2^)+(0.0464P)^2^+0.0000P] where P=(Fo^2^+2Fc^2^)/3'
_refine_ls_weighting_scheme calc
_refine_ls_wR_factor_gt 0.0957
_refine_ls_wR_factor_ref 0.1031
_reflns_number_gt 2793
_reflns_number_total 3222
_reflns_threshold_expression >2sigma(I)
_cod_data_source_file d0ob02489a2.cif
_cod_data_source_block xuyl_0218
_cod_depositor_comments 'Adding full bibliography for 7157851--7157852.cif.'
_cod_original_cell_volume 2142.11(9)
_cod_database_code 7157852
_reflns_odcompleteness_completeness 99.78
_reflns_odcompleteness_iscentric 1
_reflns_odcompleteness_theta 66.97
_olex2_refinement_description
;
1. Fixed Uiso
 At 1.2 times of:
  All C(H) groups, All C(H,H) groups, All N(H) groups
 At 1.5 times of:
  All O(H) groups
2.a Secondary CH2 refined with riding coordinates:
 C24(H24A,H24B), C23(H23A,H23B), C12(H12A,H12B), C13(H13A,H13B), C25(H25A,H25B)
2.b Aromatic/amide H refined with riding coordinates:
 N1(H1), C7(H7), C2(H2), C9(H9), C20(H20), C3(H3A), C6(H6), C22(H22), C21(H21),
  C4(H4), C19(H19), C8(H8)
2.c Idealised tetrahedral OH refined as rotating group:
 O3(H3)
;
_olex2_date_sample_data_collection 2020-05-20
_olex2_submission_special_instructions 'No special instructions were received'
_oxdiff_exptl_absorpt_empirical_details
;
Empirical correction (ABSPACK) includes:
- Absorption correction using spherical harmonics
- Frame scaling
;
_oxdiff_exptl_absorpt_empirical_full_max 1.620
_oxdiff_exptl_absorpt_empirical_full_min 0.794

loop_
_space_group_symop_id
_space_group_symop_operation_xyz
1 'x, y, z'
2 '-x+1/2, -y, z+1/2'
3 'x+1/2, -y+1/2, -z'
4 '-x, y+1/2, -z+1/2'

loop_
_atom_site_label
_atom_site_type_symbol
_atom_site_fract_x
_atom_site_fract_y
_atom_site_fract_z
_atom_site_U_iso_or_equiv
_atom_site_adp_type
_atom_site_occupancy
_atom_site_calc_flag
_atom_site_disorder_assembly
_atom_site_disorder_group
_atom_site_refinement_flags_posn
Cl1 Cl 0.17972(12) 0.01057(5) 0.70199(5) 0.0682(3) Uani 1 d . . .
O3 O -0.6826(4) 0.16378(15) 0.97443(12) 0.0683(7) Uani 1 d . . .
H3 H -0.6802 0.1962 1.0080 0.102 Uiso 1 calc . . GR
O1 O -0.2048(3) 0.33444(12) 0.67491(13) 0.0653(6) Uani 1 d . . .
O2 O -0.1939(4) 0.24913(11) 0.89939(11) 0.0589(6) Uani 1 d . . .
N1 N -0.0040(4) 0.13525(15) 0.88778(13) 0.0572(7) Uani 1 d . . .
H1 H 0.0802 0.1486 0.9190 0.069 Uiso 1 calc . . R
N2 N 0.0034(4) 0.06201(13) 0.84778(13) 0.0509(6) Uani 1 d . . .
C7 C 0.0888(8) 0.4611(2) 0.44196(19) 0.0824(13) Uani 1 d . . .
H7 H 0.0893 0.4958 0.4024 0.099 Uiso 1 calc . . R
C1 C 0.0890(4) 0.29852(15) 0.61979(13) 0.0405(6) Uani 1 d . . .
C16 C -0.1444(4) 0.06120(14) 0.80750(13) 0.0380(6) Uani 1 d . . .
C24 C -0.4984(5) 0.06879(17) 0.90693(17) 0.0560(8) Uani 1 d . . .
H24A H -0.6122 0.0360 0.9007 0.067 Uiso 1 calc . . R
H24B H -0.3919 0.0311 0.9102 0.067 Uiso 1 calc . . R
C10 C 0.0834(5) 0.35611(16) 0.56110(14) 0.0447(7) Uani 1 d . . .
C18 C -0.0388(4) -0.03794(15) 0.71167(15) 0.0457(7) Uani 1 d . . .
C17 C -0.1769(4) -0.00883(14) 0.75866(14) 0.0382(6) Uani 1 d . . .
C23 C -0.4720(4) 0.12241(16) 0.84052(15) 0.0458(7) Uani 1 d . . .
H23A H -0.5297 0.1756 0.8498 0.055 Uiso 1 calc . . R
H23B H -0.5416 0.0973 0.8015 0.055 Uiso 1 calc . . R
C15 C -0.1554(5) 0.18223(15) 0.87248(14) 0.0447(7) Uani 1 d . . .
C12 C -0.0766(4) 0.20904(16) 0.71541(15) 0.0457(7) Uani 1 d . . .
H12A H -0.0344 0.1623 0.6873 0.055 Uiso 1 calc . . R
H12B H 0.0136 0.2167 0.7540 0.055 Uiso 1 calc . . R
C2 C 0.2525(5) 0.25504(19) 0.63097(16) 0.0531(7) Uani 1 d . . .
H2 H 0.2558 0.2175 0.6685 0.064 Uiso 1 calc . . R
C9 C -0.0797(6) 0.40315(17) 0.54209(17) 0.0588(9) Uani 1 d . . .
H9 H -0.1894 0.3991 0.5695 0.071 Uiso 1 calc . . R
C20 C -0.2449(6) -0.14447(17) 0.66967(19) 0.0682(10) Uani 1 d . . .
H20 H -0.2678 -0.1893 0.6399 0.082 Uiso 1 calc . . R
C11 C -0.0756(4) 0.28548(15) 0.66837(14) 0.0422(6) Uani 1 d . . .
C3 C 0.4152(5) 0.2641(2) 0.58883(19) 0.0638(9) Uani 1 d . . .
H3A H 0.5242 0.2338 0.5986 0.077 Uiso 1 calc . . R
C14 C -0.2676(4) 0.13691(14) 0.81570(13) 0.0379(6) Uani 1 d . . .
C5 C 0.2478(5) 0.36382(18) 0.51810(15) 0.0528(8) Uani 1 d . . .
C6 C 0.2458(6) 0.4183(2) 0.45853(18) 0.0694(10) Uani 1 d . . .
H6 H 0.3544 0.4242 0.4308 0.083 Uiso 1 calc . . R
C22 C -0.3502(5) -0.05041(15) 0.75935(17) 0.0502(7) Uani 1 d . . .
H22 H -0.4451 -0.0332 0.7905 0.060 Uiso 1 calc . . R
C21 C -0.3838(6) -0.11715(17) 0.71440(19) 0.0639(9) Uani 1 d . . .
H21 H -0.5015 -0.1431 0.7149 0.077 Uiso 1 calc . . R
C13 C -0.2698(4) 0.18961(15) 0.74705(14) 0.0438(7) Uani 1 d . . .
H13A H -0.3444 0.1610 0.7112 0.053 Uiso 1 calc . . R
H13B H -0.3338 0.2411 0.7575 0.053 Uiso 1 calc . . R
C4 C 0.4109(5) 0.3181(2) 0.53326(17) 0.0619(9) Uani 1 d . . .
H4 H 0.5183 0.3247 0.5049 0.074 Uiso 1 calc . . R
C25 C -0.5139(5) 0.1141(2) 0.97551(16) 0.0610(9) Uani 1 d . . .
H25A H -0.5197 0.0755 1.0149 0.073 Uiso 1 calc . . R
H25B H -0.4033 0.1489 0.9821 0.073 Uiso 1 calc . . R
C19 C -0.0703(6) -0.10582(16) 0.66834(17) 0.0577(9) Uani 1 d . . .
H19 H 0.0255 -0.1252 0.6386 0.069 Uiso 1 calc . . R
C8 C -0.0765(7) 0.4542(2) 0.48387(19) 0.0793(13) Uani 1 d . . .
H8 H -0.1840 0.4845 0.4720 0.095 Uiso 1 calc . . R

loop_
_atom_site_aniso_label
_atom_site_aniso_U_11
_atom_site_aniso_U_22
_atom_site_aniso_U_33
_atom_site_aniso_U_23
_atom_site_aniso_U_13
_atom_site_aniso_U_12
Cl1 0.0545(4) 0.0722(5) 0.0778(6) -0.0088(5) 0.0157(4) 0.0060(4)
O3 0.0614(14) 0.0889(17) 0.0546(13) -0.0331(13) -0.0043(12) 0.0114(14)
O1 0.0704(15) 0.0520(11) 0.0735(15) 0.0206(11) 0.0214(13) 0.0125(12)
O2 0.0875(17) 0.0380(9) 0.0512(11) -0.0128(9) 0.0129(13) -0.0079(12)
N1 0.0713(18) 0.0572(14) 0.0432(12) -0.0127(12) -0.0145(14) -0.0013(15)
N2 0.0635(16) 0.0456(12) 0.0437(12) -0.0048(11) -0.0086(13) 0.0076(13)
C7 0.135(4) 0.061(2) 0.0514(19) 0.0191(17) 0.012(3) -0.013(3)
C1 0.0542(17) 0.0352(12) 0.0322(12) -0.0006(11) -0.0013(13) -0.0037(13)
C16 0.0485(15) 0.0318(11) 0.0339(12) 0.0025(11) -0.0010(12) 0.0040(12)
C24 0.065(2) 0.0480(15) 0.0552(16) 0.0084(14) 0.0167(17) 0.0060(16)
C10 0.0661(19) 0.0325(12) 0.0355(12) -0.0041(11) -0.0010(14) -0.0089(14)
C18 0.0583(17) 0.0351(13) 0.0436(14) 0.0009(12) -0.0019(15) 0.0101(13)
C17 0.0499(15) 0.0293(11) 0.0354(12) 0.0028(10) -0.0040(12) 0.0083(12)
C23 0.0531(17) 0.0373(13) 0.0470(15) 0.0034(12) 0.0095(15) 0.0070(13)
C15 0.061(2) 0.0390(13) 0.0338(13) 0.0010(12) 0.0089(14) -0.0017(14)
C12 0.0567(18) 0.0428(14) 0.0377(13) 0.0063(12) 0.0067(14) 0.0057(14)
C2 0.0572(17) 0.0578(16) 0.0443(15) 0.0046(14) 0.0007(16) -0.0039(17)
C9 0.085(2) 0.0442(15) 0.0471(16) 0.0075(14) 0.0035(18) 0.0028(18)
C20 0.107(3) 0.0337(14) 0.0640(19) -0.0061(15) -0.014(2) -0.0004(19)
C11 0.0554(17) 0.0342(12) 0.0369(13) -0.0007(11) 0.0000(14) 0.0021(13)
C3 0.0525(19) 0.074(2) 0.065(2) 0.0022(19) 0.0047(18) 0.0028(18)
C14 0.0516(15) 0.0290(11) 0.0333(12) 0.0020(10) 0.0044(12) 0.0014(12)
C5 0.075(2) 0.0444(14) 0.0387(14) -0.0037(13) 0.0057(16) -0.0180(16)
C6 0.100(3) 0.0605(19) 0.0477(17) 0.0045(16) 0.018(2) -0.023(2)
C22 0.0605(19) 0.0338(12) 0.0562(17) 0.0026(13) 0.0057(16) -0.0008(14)
C21 0.079(2) 0.0333(14) 0.079(2) -0.0006(16) -0.011(2) -0.0121(16)
C13 0.0542(17) 0.0367(12) 0.0404(13) 0.0065(12) 0.0043(14) 0.0104(13)
C4 0.062(2) 0.072(2) 0.0514(17) -0.0088(17) 0.0151(17) -0.0143(19)
C25 0.069(2) 0.072(2) 0.0423(15) 0.0057(15) 0.0039(16) 0.0028(19)
C19 0.087(2) 0.0396(14) 0.0469(15) -0.0045(13) 0.0024(18) 0.0194(17)
C8 0.123(4) 0.058(2) 0.0562(19) 0.0179(18) 0.000(2) 0.015(2)

loop_
_atom_type_symbol
_atom_type_description
_atom_type_scat_dispersion_real
_atom_type_scat_dispersion_imag
_atom_type_scat_source
C C 0.0181 0.0091 'International Tables Vol C Tables 4.2.6.8 and 6.1.1.4'
H H 0.0000 0.0000 'International Tables Vol C Tables 4.2.6.8 and 6.1.1.4'
Cl Cl 0.3639 0.7018 'International Tables Vol C Tables 4.2.6.8 and 6.1.1.4'
N N 0.0311 0.0180 'International Tables Vol C Tables 4.2.6.8 and 6.1.1.4'
O O 0.0492 0.0322 'International Tables Vol C Tables 4.2.6.8 and 6.1.1.4'

loop_
_geom_angle_atom_site_label_1
_geom_angle_atom_site_label_2
_geom_angle_atom_site_label_3
_geom_angle
_geom_angle_site_symmetry_1
_geom_angle_site_symmetry_3
_geom_angle_publ_flag
C25 O3 H3 109.5 . . ?
N2 N1 H1 123.3 . . ?
C15 N1 H1 123.3 . . ?
C15 N1 N2 113.4(2) . . ?
C16 N2 N1 106.9(2) . . ?
C6 C7 H7 119.6 . . ?
C6 C7 C8 120.7(3) . . ?
C8 C7 H7 119.6 . . ?
C10 C1 C11 122.4(3) . . ?
C2 C1 C10 118.3(3) . . ?
C2 C1 C11 119.3(2) . . ?
N2 C16 C17 119.8(2) . . ?
N2 C16 C14 113.4(2) . . ?
C17 C16 C14 126.9(2) . . ?
H24A C24 H24B 107.5 . . ?
C23 C24 H24A 108.4 . . ?
C23 C24 H24B 108.4 . . ?
C25 C24 H24A 108.4 . . ?
C25 C24 H24B 108.4 . . ?
C25 C24 C23 115.4(2) . . ?
C9 C10 C1 124.1(3) . . ?
C5 C10 C1 117.9(3) . . ?
C5 C10 C9 118.0(3) . . ?
C17 C18 Cl1 122.0(2) . . ?
C19 C18 Cl1 116.2(3) . . ?
C19 C18 C17 121.8(3) . . ?
C18 C17 C16 122.9(3) . . ?
C22 C17 C16 120.2(3) . . ?
C22 C17 C18 116.9(2) . . ?
C24 C23 H23A 108.1 . . ?
C24 C23 H23B 108.1 . . ?
C24 C23 C14 116.6(3) . . ?
H23A C23 H23B 107.3 . . ?
C14 C23 H23A 108.1 . . ?
C14 C23 H23B 108.1 . . ?
O2 C15 N1 126.2(3) . . ?
O2 C15 C14 127.1(3) . . ?
N1 C15 C14 106.7(2) . . ?
H12A C12 H12B 107.7 . . ?
C11 C12 H12A 108.9 . . ?
C11 C12 H12B 108.9 . . ?
C13 C12 H12A 108.9 . . ?
C13 C12 H12B 108.9 . . ?
C13 C12 C11 113.5(2) . . ?
C1 C2 H2 118.3 . . ?
C1 C2 C3 123.3(3) . . ?
C3 C2 H2 118.3 . . ?
C10 C9 H9 119.7 . . ?
C8 C9 C10 120.7(4) . . ?
C8 C9 H9 119.7 . . ?
C21 C20 H20 119.9 . . ?
C21 C20 C19 120.2(3) . . ?
C19 C20 H20 119.9 . . ?
O1 C11 C1 123.5(2) . . ?
O1 C11 C12 118.2(3) . . ?
C1 C11 C12 118.2(2) . . ?
C2 C3 H3A 120.6 . . ?
C4 C3 C2 118.7(3) . . ?
C4 C3 H3A 120.6 . . ?
C16 C14 C23 116.4(2) . . ?
C16 C14 C15 99.6(2) . . ?
C16 C14 C13 111.9(2) . . ?
C23 C14 C13 109.1(2) . . ?
C15 C14 C23 110.6(2) . . ?
C15 C14 C13 108.7(2) . . ?
C10 C5 C6 119.5(3) . . ?
C4 C5 C10 120.7(3) . . ?
C4 C5 C6 119.8(3) . . ?
C7 C6 C5 120.8(4) . . ?
C7 C6 H6 119.6 . . ?
C5 C6 H6 119.6 . . ?
C17 C22 H22 119.3 . . ?
C17 C22 C21 121.4(3) . . ?
C21 C22 H22 119.3 . . ?
C20 C21 C22 120.2(3) . . ?
C20 C21 H21 119.9 . . ?
C22 C21 H21 119.9 . . ?
C12 C13 C14 115.5(2) . . ?
C12 C13 H13A 108.4 . . ?
C12 C13 H13B 108.4 . . ?
C14 C13 H13A 108.4 . . ?
C14 C13 H13B 108.4 . . ?
H13A C13 H13B 107.5 . . ?
C3 C4 C5 121.1(3) . . ?
C3 C4 H4 119.5 . . ?
C5 C4 H4 119.5 . . ?
O3 C25 C24 109.1(3) . . ?
O3 C25 H25A 109.9 . . ?
O3 C25 H25B 109.9 . . ?
C24 C25 H25A 109.9 . . ?
C24 C25 H25B 109.9 . . ?
H25A C25 H25B 108.3 . . ?
C18 C19 H19 120.2 . . ?
C20 C19 C18 119.6(3) . . ?
C20 C19 H19 120.2 . . ?
C7 C8 H8 119.8 . . ?
C9 C8 C7 120.3(4) . . ?
C9 C8 H8 119.8 . . ?

loop_
_geom_bond_atom_site_label_1
_geom_bond_atom_site_label_2
_geom_bond_distance
_geom_bond_site_symmetry_2
_geom_bond_publ_flag
Cl1 C18 1.739(3) . ?
O3 H3 0.8200 . ?
O3 C25 1.436(4) . ?
O1 C11 1.215(3) . ?
O2 C15 1.228(3) . ?
N1 H1 0.8600 . ?
N1 N2 1.407(3) . ?
N1 C15 1.342(4) . ?
N2 C16 1.286(3) . ?
C7 H7 0.9300 . ?
C7 C6 1.343(6) . ?
C7 C8 1.409(6) . ?
C1 C10 1.444(3) . ?
C1 C2 1.367(4) . ?
C1 C11 1.489(4) . ?
C16 C17 1.477(3) . ?
C16 C14 1.513(3) . ?
C24 H24A 0.9700 . ?
C24 H24B 0.9700 . ?
C24 C23 1.529(4) . ?
C24 C25 1.484(4) . ?
C10 C9 1.425(5) . ?
C10 C5 1.416(4) . ?
C18 C17 1.395(4) . ?
C18 C19 1.387(4) . ?
C17 C22 1.395(4) . ?
C23 H23A 0.9700 . ?
C23 H23B 0.9700 . ?
C23 C14 1.532(4) . ?
C15 C14 1.515(4) . ?
C12 H12A 0.9700 . ?
C12 H12B 0.9700 . ?
C12 C11 1.522(3) . ?
C12 C13 1.518(4) . ?
C2 H2 0.9300 . ?
C2 C3 1.399(5) . ?
C9 H9 0.9300 . ?
C9 C8 1.370(4) . ?
C20 H20 0.9300 . ?
C20 C21 1.362(5) . ?
C20 C19 1.381(5) . ?
C3 H3A 0.9300 . ?
C3 C4 1.361(5) . ?
C14 C13 1.544(3) . ?
C5 C6 1.423(4) . ?
C5 C4 1.397(5) . ?
C6 H6 0.9300 . ?
C22 H22 0.9300 . ?
C22 C21 1.393(4) . ?
C21 H21 0.9300 . ?
C13 H13A 0.9700 . ?
C13 H13B 0.9700 . ?
C4 H4 0.9300 . ?
C25 H25A 0.9700 . ?
C25 H25B 0.9700 . ?
C19 H19 0.9300 . ?
C8 H8 0.9300 . ?

loop_
_geom_torsion_atom_site_label_1
_geom_torsion_atom_site_label_2
_geom_torsion_atom_site_label_3
_geom_torsion_atom_site_label_4
_geom_torsion
_geom_torsion_site_symmetry_1
_geom_torsion_site_symmetry_2
_geom_torsion_site_symmetry_3
_geom_torsion_site_symmetry_4
_geom_torsion_publ_flag
Cl1 C18 C17 C16 -4.6(4) . . . . ?
Cl1 C18 C17 C22 177.0(2) . . . . ?
Cl1 C18 C19 C20 -175.9(3) . . . . ?
O2 C15 C14 C16 -180.0(3) . . . . ?
O2 C15 C14 C23 -56.9(3) . . . . ?
O2 C15 C14 C13 62.9(3) . . . . ?
N1 N2 C16 C17 -180.0(2) . . . . ?
N1 N2 C16 C14 1.1(3) . . . . ?
N1 C15 C14 C16 0.3(3) . . . . ?
N1 C15 C14 C23 123.4(2) . . . . ?
N1 C15 C14 C13 -116.8(2) . . . . ?
N2 N1 C15 O2 -179.4(3) . . . . ?
N2 N1 C15 C14 0.3(3) . . . . ?
N2 C16 C17 C18 -50.7(4) . . . . ?
N2 C16 C17 C22 127.7(3) . . . . ?
N2 C16 C14 C23 -119.8(3) . . . . ?
N2 C16 C14 C15 -0.9(3) . . . . ?
N2 C16 C14 C13 113.8(3) . . . . ?
C1 C10 C9 C8 -177.4(3) . . . . ?
C1 C10 C5 C6 178.2(3) . . . . ?
C1 C10 C5 C4 -1.3(4) . . . . ?
C1 C2 C3 C4 -0.8(5) . . . . ?
C16 C17 C22 C21 -179.3(3) . . . . ?
C16 C14 C13 C12 -49.4(3) . . . . ?
C24 C23 C14 C16 50.4(3) . . . . ?
C24 C23 C14 C15 -62.4(3) . . . . ?
C24 C23 C14 C13 178.1(2) . . . . ?
C10 C1 C2 C3 0.6(4) . . . . ?
C10 C1 C11 O1 -19.5(4) . . . . ?
C10 C1 C11 C12 164.1(2) . . . . ?
C10 C9 C8 C7 -0.2(5) . . . . ?
C10 C5 C6 C7 -1.2(5) . . . . ?
C10 C5 C4 C3 1.1(5) . . . . ?
C18 C17 C22 C21 -0.9(4) . . . . ?
C17 C16 C14 C23 61.4(3) . . . . ?
C17 C16 C14 C15 -179.7(2) . . . . ?
C17 C16 C14 C13 -65.1(3) . . . . ?
C17 C18 C19 C20 2.1(4) . . . . ?
C17 C22 C21 C20 1.6(5) . . . . ?
C23 C24 C25 O3 64.2(4) . . . . ?
C23 C14 C13 C12 -179.7(2) . . . . ?
C15 N1 N2 C16 -0.9(3) . . . . ?
C15 C14 C13 C12 59.6(3) . . . . ?
C2 C1 C10 C9 177.8(3) . . . . ?
C2 C1 C10 C5 0.4(4) . . . . ?
C2 C1 C11 O1 160.1(3) . . . . ?
C2 C1 C11 C12 -16.3(4) . . . . ?
C2 C3 C4 C5 -0.1(5) . . . . ?
C9 C10 C5 C6 0.7(4) . . . . ?
C9 C10 C5 C4 -178.8(3) . . . . ?
C11 C1 C10 C9 -2.6(4) . . . . ?
C11 C1 C10 C5 180.0(2) . . . . ?
C11 C1 C2 C3 -179.0(3) . . . . ?
C11 C12 C13 C14 -157.0(2) . . . . ?
C14 C16 C17 C18 128.0(3) . . . . ?
C14 C16 C17 C22 -53.6(4) . . . . ?
C5 C10 C9 C8 0.0(4) . . . . ?
C6 C7 C8 C9 -0.3(6) . . . . ?
C6 C5 C4 C3 -178.4(3) . . . . ?
C21 C20 C19 C18 -1.4(5) . . . . ?
C13 C12 C11 O1 19.1(4) . . . . ?
C13 C12 C11 C1 -164.3(2) . . . . ?
C4 C5 C6 C7 178.3(3) . . . . ?
C25 C24 C23 C14 94.5(3) . . . . ?
C19 C18 C17 C16 177.4(2) . . . . ?
C19 C18 C17 C22 -1.0(4) . . . . ?
C19 C20 C21 C22 -0.4(5) . . . . ?
C8 C7 C6 C5 1.0(6) . . . . ?
